data_4122711
loop_
_publ_author_name
'Tu, Binbin'
'Pang, Qingqing'
'Wu, Doufeng'
'Song, Yuna'
'Weng, Linhong'
'Li, Qiaowei'

_publ_section_title
;
 Ordered Vacancies and Their Chemistry in Metal-Organic Frameworks.
;
_journal_issue 41
_journal_name_full 'Journal of the American Chemical Society'
_journal_page_first 14465
_journal_paper_doi 10.1021/ja5063423
_journal_volume 136
_journal_year 2014
_chemical_formula_sum 'C2 H N O1.17 Zn0.67'
_chemical_formula_weight 101.28
_chemical_name_systematic
; 
 ? 
;
_space_group_IT_number 196
_symmetry_cell_setting cubic
_symmetry_space_group_name_Hall 'F 2 2 3'
_symmetry_space_group_name_H-M 'F 2 3'
_atom_sites_solution_hydrogens geom
_atom_sites_solution_primary direct
_atom_sites_solution_secondary difmap
_audit_creation_method SHELXL-97
_cell_angle_alpha 90.00
_cell_angle_beta 90.00
_cell_angle_gamma 90.00
_cell_formula_units_Z 48
_cell_length_a 20.0944(14)
_cell_length_b 20.0944(14)
_cell_length_c 20.0944(14)
_cell_measurement_reflns_used 439
_cell_measurement_temperature 173(2)
_cell_measurement_theta_max 25.21
_cell_measurement_theta_min 2.62
_cell_volume 8113.8(10)
_computing_cell_refinement 'Bruker SMART'
_computing_data_collection 'Bruker SMART'
_computing_data_reduction 'Bruker SAINT'
_computing_molecular_graphics 'Bruker SHELXTL'
_computing_publication_material 'Bruker SHELXTL'
_computing_structure_refinement 'SHELXL-97 (Sheldrick, 2008)'
_computing_structure_solution 'SHELXS-97 (Sheldrick, 2008)'
_diffrn_ambient_temperature 173(2)
_diffrn_measured_fraction_theta_full 0.977
_diffrn_measured_fraction_theta_max 0.977
_diffrn_measurement_device_type 'CCD area detector'
_diffrn_measurement_method 'phi and omega scans'
_diffrn_radiation_monochromator graphite
_diffrn_radiation_source 'fine-focus sealed tube'
_diffrn_radiation_type MoK\a
_diffrn_radiation_wavelength 0.71073
_diffrn_reflns_av_R_equivalents 0.1175
_diffrn_reflns_av_sigmaI/netI 0.0816
_diffrn_reflns_limit_h_max 26
_diffrn_reflns_limit_h_min -26
_diffrn_reflns_limit_k_max 22
_diffrn_reflns_limit_k_min -26
_diffrn_reflns_limit_l_max 26
_diffrn_reflns_limit_l_min -14
_diffrn_reflns_number 12104
_diffrn_reflns_theta_full 28.24
_diffrn_reflns_theta_max 28.24
_diffrn_reflns_theta_min 1.76
_exptl_absorpt_coefficient_mu 2.359
_exptl_absorpt_correction_type none
_exptl_crystal_colour 'light yellow'
_exptl_crystal_density_diffrn 0.995
_exptl_crystal_density_method 'not measured'
_exptl_crystal_description octahedron
_exptl_crystal_F_000 2368
_exptl_crystal_size_max 0.17
_exptl_crystal_size_mid 0.17
_exptl_crystal_size_min 0.17
_platon_squeeze_details
;
;
_refine_diff_density_max 0.885
_refine_diff_density_min -0.743
_refine_diff_density_rms 0.229
_refine_ls_abs_structure_details 'Flack H D (1983), Acta Cryst. A39, 876-881'
_refine_ls_abs_structure_Flack 0.18(7)
_refine_ls_extinction_method none
_refine_ls_goodness_of_fit_ref 1.077
_refine_ls_hydrogen_treatment constr
_refine_ls_matrix_type full
_refine_ls_number_parameters 46
_refine_ls_number_reflns 1634
_refine_ls_number_restraints 17
_refine_ls_restrained_S_all 1.144
_refine_ls_R_factor_all 0.0748
_refine_ls_R_factor_gt 0.0552
_refine_ls_shift/su_max 0.000
_refine_ls_shift/su_mean 0.000
_refine_ls_structure_factor_coef Fsqd
_refine_ls_weighting_details 'calc w=1/[\s^2^(Fo^2^)+(0.1000P)^2^+0.0000P] where P=(Fo^2^+2Fc^2^)/3'
_refine_ls_weighting_scheme calc
_refine_ls_wR_factor_gt 0.1627
_refine_ls_wR_factor_ref 0.1703
_reflns_number_gt 1088
_reflns_number_total 1634
_reflns_threshold_expression >2sigma(I)
_cod_data_source_file ja5063423_si_002.cif
_cod_data_source_block structure1
_cod_depositor_comments
;
The following automatic conversions were performed:

'_symmetry_cell_setting' value 'Cubic' changed to 'cubic' according
to
/home/saulius/struct/COD-crude-data--automatic-downloads/rss-feeds/ACS/lib/dictionaries/cif_core.dic
dictionary named 'cif_core.dic' version 2.4.2 from 2011-04-26.

Automatic conversion script
Id: cif_fix_values 2281 2013-09-26 08:29:07Z andrius 

 Adding full bibliography for 4122711--4122720.cif.
;
_cod_original_sg_symbol_H-M F23
_cod_database_code 4122711

loop_
_symmetry_equiv_pos_as_xyz
'x, y, z'
'-x, -y, z'
'-x, y, -z'
'x, -y, -z'
'z, x, y'
'z, -x, -y'
'-z, -x, y'
'-z, x, -y'
'y, z, x'
'-y, z, -x'
'y, -z, -x'
'-y, -z, x'
'x, y+1/2, z+1/2'
'-x, -y+1/2, z+1/2'
'-x, y+1/2, -z+1/2'
'x, -y+1/2, -z+1/2'
'z, x+1/2, y+1/2'
'z, -x+1/2, -y+1/2'
'-z, -x+1/2, y+1/2'
'-z, x+1/2, -y+1/2'
'y, z+1/2, x+1/2'
'-y, z+1/2, -x+1/2'
'y, -z+1/2, -x+1/2'
'-y, -z+1/2, x+1/2'
'x+1/2, y, z+1/2'
'-x+1/2, -y, z+1/2'
'-x+1/2, y, -z+1/2'
'x+1/2, -y, -z+1/2'
'z+1/2, x, y+1/2'
'z+1/2, -x, -y+1/2'
'-z+1/2, -x, y+1/2'
'-z+1/2, x, -y+1/2'
'y+1/2, z, x+1/2'
'-y+1/2, z, -x+1/2'
'y+1/2, -z, -x+1/2'
'-y+1/2, -z, x+1/2'
'x+1/2, y+1/2, z'
'-x+1/2, -y+1/2, z'
'-x+1/2, y+1/2, -z'
'x+1/2, -y+1/2, -z'
'z+1/2, x+1/2, y'
'z+1/2, -x+1/2, -y'
'-z+1/2, -x+1/2, y'
'-z+1/2, x+1/2, -y'
'y+1/2, z+1/2, x'
'-y+1/2, z+1/2, -x'
'y+1/2, -z+1/2, -x'
'-y+1/2, -z+1/2, x'

loop_
_atom_site_label
_atom_site_type_symbol
_atom_site_fract_x
_atom_site_fract_y
_atom_site_fract_z
_atom_site_U_iso_or_equiv
_atom_site_adp_type
_atom_site_occupancy
_atom_site_symmetry_multiplicity
_atom_site_calc_flag
_atom_site_refinement_flags
Zn1 Zn 0.19397(4) 0.19397(4) 1.19397(4) 0.0361(4) Uani 1 3 d S
Zn2 Zn 0.19367(4) 0.19367(4) 0.80633(4) 0.0339(4) Uani 1 3 d S
O2 O 0.2500 0.2500 1.2500 0.034(4) Uani 1 12 d S
O3 O 0.2500 0.2500 0.7500 0.023(3) Uani 1 12 d S
N1 N 0.2257(2) 0.2258(2) 1.1013(3) 0.0552(17) Uani 1 1 d DU
O4 O 0.2148(4) 0.2151(4) 0.8958(3) 0.089(2) Uani 1 1 d U
C2 C 0.2500 0.2500 0.9999(8) 0.0458(16) Uani 1 2 d SU
C1 C 0.2136(4) 0.2134(4) 1.0408(4) 0.080(2) Uani 1 1 d U
H1 H 0.1819 0.1815 1.0263 0.096 Uiso 1 1 calc R
C3 C 0.2500 0.2500 0.9297(7) 0.087(4) Uani 1 2 d SU

loop_
_atom_site_aniso_label
_atom_site_aniso_U_11
_atom_site_aniso_U_22
_atom_site_aniso_U_33
_atom_site_aniso_U_23
_atom_site_aniso_U_13
_atom_site_aniso_U_12
Zn1 0.0361(4) 0.0361(4) 0.0361(4) 0.0007(5) 0.0007(5) 0.0007(5)
Zn2 0.0339(4) 0.0339(4) 0.0339(4) -0.0054(4) -0.0054(4) 0.0054(4)
O2 0.034(4) 0.034(4) 0.034(4) 0.000 0.000 0.000
O3 0.023(3) 0.023(3) 0.023(3) 0.000 0.000 0.000
N1 0.064(5) 0.061(4) 0.040(3) -0.016(2) -0.018(2) 0.029(3)
O4 0.119(5) 0.122(5) 0.025(3) -0.012(3) -0.011(3) -0.017(4)
C2 0.054(4) 0.054(4) 0.030(3) 0.000 0.000 0.004(3)
C1 0.079(6) 0.081(6) 0.081(4) -0.020(4) -0.016(4) -0.042(4)
C3 0.101(10) 0.107(11) 0.054(8) 0.000 0.000 0.024(7)

loop_
_atom_type_symbol
_atom_type_description
_atom_type_scat_dispersion_real
_atom_type_scat_dispersion_imag
_atom_type_scat_source
C C 0.0033 0.0016 'International Tables Vol C Tables 4.2.6.8 and 6.1.1.4'
H H 0.0000 0.0000 'International Tables Vol C Tables 4.2.6.8 and 6.1.1.4'
N N 0.0061 0.0033 'International Tables Vol C Tables 4.2.6.8 and 6.1.1.4'
O O 0.0106 0.0060 'International Tables Vol C Tables 4.2.6.8 and 6.1.1.4'
Zn Zn 0.2839 1.4301 'International Tables Vol C Tables 4.2.6.8 and 6.1.1.4'

loop_
_geom_angle_atom_site_label_1
_geom_angle_atom_site_label_2
_geom_angle_atom_site_label_3
_geom_angle
_geom_angle_site_symmetry_1
_geom_angle_site_symmetry_3
O2 Zn1 N1 99.39(10) . 5_456
O2 Zn1 N1 99.39(10) . 9_546
N1 Zn1 N1 117.39(6) 5_456 9_546
O2 Zn1 N1 99.39(10) . .
N1 Zn1 N1 117.39(5) 5_456 .
N1 Zn1 N1 117.39(5) 9_546 .
O4 Zn2 O4 112.1(2) . 11_566
O4 Zn2 O4 112.1(2) . 8_656
O4 Zn2 O4 112.1(2) 11_566 8_656
O4 Zn2 O3 106.7(2) . .
O4 Zn2 O3 106.7(2) 11_566 .
O4 Zn2 O3 106.7(2) 8_656 .
Zn1 O2 Zn1 109.5 38 16_557
Zn1 O2 Zn1 109.5 38 27_557
Zn1 O2 Zn1 109.471(1) 16_557 27_557
Zn1 O2 Zn1 109.471(1) 38 .
Zn1 O2 Zn1 109.5 16_557 .
Zn1 O2 Zn1 109.5 27_557 .
Zn2 O3 Zn2 109.5 38 16_556
Zn2 O3 Zn2 109.471(1) 38 27_556
Zn2 O3 Zn2 109.5 16_556 27_556
Zn2 O3 Zn2 109.471(1) 38 .
Zn2 O3 Zn2 109.5 16_556 .
Zn2 O3 Zn2 109.5 27_556 .
C1 N1 N1 106.0(4) . 38
C1 N1 Zn1 138.2(4) . .
N1 N1 Zn1 115.88(10) 38 .
C3 O4 Zn2 142.9(8) . .
C1 C2 C1 103.2(13) . 38
C1 C2 C3 128.4(6) . .
C1 C2 C3 128.4(6) 38 .
N1 C1 C2 112.4(8) . .
O4 C3 O4 111.4(13) . 38
O4 C3 C2 124.3(7) . .
O4 C3 C2 124.3(7) 38 .

loop_
_geom_bond_atom_site_label_1
_geom_bond_atom_site_label_2
_geom_bond_distance
_geom_bond_site_symmetry_2
Zn1 O2 1.9499(14) .
Zn1 N1 2.069(5) 5_456
Zn1 N1 2.069(5) 9_546
Zn1 N1 2.069(5) .
Zn2 O4 1.897(5) .
Zn2 O4 1.897(5) 11_566
Zn2 O4 1.897(5) 8_656
Zn2 O3 1.9605(14) .
O2 Zn1 1.9499(15) 38
O2 Zn1 1.9499(14) 16_557
O2 Zn1 1.9499(14) 27_557
O3 Zn2 1.9604(15) 38
O3 Zn2 1.9604(14) 16_556
O3 Zn2 1.9604(14) 27_556
N1 C1 1.265(9) .
N1 N1 1.378(5) 38
O4 C3 1.207(9) .
C2 C1 1.323(13) .
C2 C1 1.323(13) 38
C2 C3 1.41(2) .
C3 O4 1.207(9) 38

loop_
_platon_squeeze_void_nr
_platon_squeeze_void_average_x
_platon_squeeze_void_average_y
_platon_squeeze_void_average_z
_platon_squeeze_void_volume
_platon_squeeze_void_count_electrons
_platon_squeeze_void_content
1 -0.051 -0.025 -0.017 5107 1210 ' '
